data_4030453
loop_
_publ_author_name
'Yan, Kelu'
'Yang, Daoshan'
'Wei, Wei'
'Wang, Fen'
'Shuai, Yuanyuan'
'Li, Qiannan'
'Wang, Hua'

_publ_section_title
;
 Silver-Mediated Radical Cyclization of Alkynoates and \a-Keto Acids
 Leading to Coumarins via Cascade Double C-C Bond Formation.
;
_journal_issue 3
_journal_name_full 'The Journal of organic chemistry'
_journal_page_first 1550
_journal_page_last 1556
_journal_paper_doi 10.1021/jo502474z
_journal_volume 80
_journal_year 2015
_chemical_formula_moiety 'C22 H14 O3'
_chemical_formula_sum 'C22 H14 O3'
_chemical_formula_weight 326.33
_chemical_name_systematic
;
 ?
;
_space_group_IT_number 2
_symmetry_cell_setting triclinic
_symmetry_space_group_name_Hall '-P 1'
_symmetry_space_group_name_H-M 'P -1'
_atom_sites_solution_hydrogens geom
_atom_sites_solution_primary direct
_atom_sites_solution_secondary difmap
_audit_creation_method SHELXL-97
_audit_update_record
;
2014-10-28 deposited with the CCDC.
2014-12-26 downloaded from the CCDC.
;
_cell_angle_alpha 61.424(2)
_cell_angle_beta 78.793(2)
_cell_angle_gamma 65.588(2)
_cell_formula_units_Z 2
_cell_length_a 9.696(2)
_cell_length_b 10.159(2)
_cell_length_c 10.316(2)
_cell_measurement_reflns_used 2371
_cell_measurement_temperature 295(2)
_cell_measurement_theta_max 27.63
_cell_measurement_theta_min 2.31
_cell_volume 812.6(3)
_computing_cell_refinement 'SAINT (Bruker, 2002)'
_computing_data_collection 'SMART (Bruker, 2002)'
_computing_data_reduction SAINT
_computing_molecular_graphics 'ORTEP-3 for Windows (Farrugia, 1997)'
_computing_publication_material SHELXL97
_computing_structure_refinement 'SHELXL97 (Sheldrick, 1997)'
_computing_structure_solution 'SHELXS97 (Sheldrick, 1997)'
_diffrn_ambient_temperature 295(2)
_diffrn_measured_fraction_theta_full 0.985
_diffrn_measured_fraction_theta_max 0.985
_diffrn_measurement_device_type 'Bruker SMART APEX detector'
_diffrn_measurement_method '\f and \w scans'
_diffrn_radiation_monochromator graphite
_diffrn_radiation_source 'fine-focus sealed tube'
_diffrn_radiation_type MoK\a
_diffrn_radiation_wavelength 0.71073
_diffrn_reflns_av_R_equivalents 0.0182
_diffrn_reflns_av_sigmaI/netI 0.0272
_diffrn_reflns_limit_h_max 11
_diffrn_reflns_limit_h_min -11
_diffrn_reflns_limit_k_max 12
_diffrn_reflns_limit_k_min -12
_diffrn_reflns_limit_l_max 12
_diffrn_reflns_limit_l_min -12
_diffrn_reflns_number 6335
_diffrn_reflns_theta_full 26.00
_diffrn_reflns_theta_max 26.00
_diffrn_reflns_theta_min 2.25
_exptl_absorpt_coefficient_mu 0.088
_exptl_absorpt_correction_T_max 0.9843
_exptl_absorpt_correction_T_min 0.9740
_exptl_absorpt_correction_type multi-scan
_exptl_absorpt_process_details 'SADABS (Bruker 2002)'
_exptl_crystal_colour colorless
_exptl_crystal_density_diffrn 1.334
_exptl_crystal_density_method 'not measured'
_exptl_crystal_description block
_exptl_crystal_F_000 340
_exptl_crystal_size_max 0.30
_exptl_crystal_size_mid 0.22
_exptl_crystal_size_min 0.18
_refine_diff_density_max 0.152
_refine_diff_density_min -0.212
_refine_diff_density_rms 0.047
_refine_ls_extinction_method none
_refine_ls_goodness_of_fit_ref 1.031
_refine_ls_hydrogen_treatment constr
_refine_ls_matrix_type full
_refine_ls_number_parameters 226
_refine_ls_number_reflns 3137
_refine_ls_number_restraints 0
_refine_ls_restrained_S_all 1.031
_refine_ls_R_factor_all 0.0540
_refine_ls_R_factor_gt 0.0429
_refine_ls_shift/su_max 0.000
_refine_ls_shift/su_mean 0.000
_refine_ls_structure_factor_coef Fsqd
_refine_ls_weighting_details 'calc w=1/[\s^2^(Fo^2^)+(0.0590P)^2^+0.0800P] where P=(Fo^2^+2Fc^2^)/3'
_refine_ls_weighting_scheme calc
_refine_ls_wR_factor_gt 0.1073
_refine_ls_wR_factor_ref 0.1154
_reflns_number_gt 2484
_reflns_number_total 3137
_reflns_threshold_expression >2sigma(I)
_cod_data_source_file jo502474z_si_002.cif
_cod_data_source_block sad
_cod_depositor_comments 'Adding full bibliography for 4030453.cif.'
_cod_original_cell_volume 812.5(3)
_cod_original_sg_symbol_H-M P-1
_cod_database_code 4030453

loop_
_symmetry_equiv_pos_as_xyz
'x, y, z'
'-x, -y, -z'

loop_
_atom_site_label
_atom_site_type_symbol
_atom_site_fract_x
_atom_site_fract_y
_atom_site_fract_z
_atom_site_U_iso_or_equiv
_atom_site_adp_type
_atom_site_occupancy
_atom_site_symmetry_multiplicity
_atom_site_calc_flag
_atom_site_refinement_flags
C1 C 0.18970(16) 1.14211(18) 0.14276(16) 0.0472(4) Uani 1 1 d .
C2 C 0.33751(15) 1.02984(16) 0.21000(15) 0.0423(3) Uani 1 1 d .
C3 C 0.44211(15) 1.08145(15) 0.21737(14) 0.0381(3) Uani 1 1 d .
C4 C 0.39856(15) 1.25169(15) 0.17452(14) 0.0383(3) Uani 1 1 d .
C5 C 0.25259(16) 1.35656(16) 0.12087(15) 0.0436(3) Uani 1 1 d .
C6 C 0.19788(18) 1.51660(17) 0.09087(17) 0.0543(4) Uani 1 1 d .
H6 H 0.1003 1.5843 0.0541 0.065 Uiso 1 1 calc R
C7 C 0.28957(19) 1.57484(18) 0.11611(17) 0.0564(4) Uani 1 1 d .
H7 H 0.2534 1.6825 0.0975 0.068 Uiso 1 1 calc R
C8 C 0.43520(18) 1.47486(18) 0.16898(17) 0.0521(4) Uani 1 1 d .
H8 H 0.4966 1.5155 0.1855 0.063 Uiso 1 1 calc R
C9 C 0.48927(16) 1.31627(17) 0.19703(15) 0.0441(3) Uani 1 1 d .
H9 H 0.5879 1.2502 0.2316 0.053 Uiso 1 1 calc R
C10 C 0.36325(15) 0.85431(17) 0.26780(16) 0.0449(3) Uani 1 1 d .
C11 C 0.29534(15) 0.77740(16) 0.41253(16) 0.0436(3) Uani 1 1 d .
C12 C 0.21672(17) 0.86156(19) 0.49481(18) 0.0533(4) Uani 1 1 d .
H12 H 0.2042 0.9691 0.4580 0.064 Uiso 1 1 calc R
C13 C 0.15730(18) 0.7867(2) 0.63027(19) 0.0625(4) Uani 1 1 d .
H13 H 0.1046 0.8438 0.6845 0.075 Uiso 1 1 calc R
C14 C 0.17570(19) 0.6278(2) 0.68534(19) 0.0647(5) Uani 1 1 d .
H14 H 0.1356 0.5774 0.7769 0.078 Uiso 1 1 calc R
C15 C 0.25341(19) 0.5426(2) 0.60534(19) 0.0615(4) Uani 1 1 d .
H15 H 0.2660 0.4349 0.6431 0.074 Uiso 1 1 calc R
C16 C 0.31232(17) 0.61718(18) 0.46958(17) 0.0510(4) Uani 1 1 d .
H16 H 0.3640 0.5596 0.4156 0.061 Uiso 1 1 calc R
C17 C 0.59847(14) 0.96884(15) 0.27362(14) 0.0390(3) Uani 1 1 d .
C18 C 0.71872(17) 0.97332(19) 0.17686(18) 0.0571(4) Uani 1 1 d .
H18 H 0.7009 1.0438 0.0770 0.069 Uiso 1 1 calc R
C19 C 0.86427(18) 0.8745(2) 0.2269(2) 0.0705(5) Uani 1 1 d .
H19 H 0.9447 0.8785 0.1611 0.085 Uiso 1 1 calc R
C20 C 0.89123(19) 0.7696(2) 0.3745(2) 0.0681(5) Uani 1 1 d .
H20 H 0.9899 0.7033 0.4087 0.082 Uiso 1 1 calc R
C21 C 0.77334(19) 0.7630(2) 0.47012(19) 0.0626(4) Uani 1 1 d .
H21 H 0.7917 0.6912 0.5696 0.075 Uiso 1 1 calc R
C22 C 0.62670(17) 0.86205(17) 0.42072(16) 0.0498(4) Uani 1 1 d .
H22 H 0.5467 0.8567 0.4869 0.060 Uiso 1 1 calc R
O1 O 0.15484(11) 1.30228(12) 0.09829(12) 0.0536(3) Uani 1 1 d .
O2 O 0.09686(12) 1.10457(14) 0.12148(13) 0.0625(3) Uani 1 1 d .
O3 O 0.43750(13) 0.78155(13) 0.19734(12) 0.0629(3) Uani 1 1 d .

loop_
_atom_site_aniso_label
_atom_site_aniso_U_11
_atom_site_aniso_U_22
_atom_site_aniso_U_33
_atom_site_aniso_U_23
_atom_site_aniso_U_13
_atom_site_aniso_U_12
C1 0.0410(8) 0.0498(9) 0.0517(9) -0.0251(7) -0.0051(6) -0.0124(7)
C2 0.0397(7) 0.0408(8) 0.0449(8) -0.0201(6) -0.0033(6) -0.0110(6)
C3 0.0394(7) 0.0378(7) 0.0341(7) -0.0157(6) -0.0013(5) -0.0114(6)
C4 0.0409(7) 0.0368(7) 0.0323(7) -0.0132(6) -0.0020(5) -0.0118(6)
C5 0.0457(8) 0.0409(8) 0.0390(7) -0.0155(6) -0.0060(6) -0.0117(6)
C6 0.0537(9) 0.0404(8) 0.0525(9) -0.0168(7) -0.0088(7) -0.0037(7)
C7 0.0716(11) 0.0365(8) 0.0546(9) -0.0197(7) 0.0027(8) -0.0161(7)
C8 0.0639(10) 0.0479(9) 0.0521(9) -0.0242(7) 0.0042(7) -0.0269(7)
C9 0.0454(8) 0.0449(8) 0.0412(8) -0.0180(6) -0.0002(6) -0.0174(6)
C10 0.0398(7) 0.0436(8) 0.0555(9) -0.0259(7) -0.0056(6) -0.0122(6)
C11 0.0368(7) 0.0435(8) 0.0515(8) -0.0220(7) -0.0065(6) -0.0120(6)
C12 0.0490(9) 0.0524(9) 0.0610(10) -0.0295(8) -0.0021(7) -0.0150(7)
C13 0.0504(9) 0.0779(12) 0.0612(11) -0.0385(9) 0.0034(8) -0.0178(8)
C14 0.0562(10) 0.0764(12) 0.0512(10) -0.0189(9) -0.0019(8) -0.0260(9)
C15 0.0613(10) 0.0535(10) 0.0614(10) -0.0144(8) -0.0086(8) -0.0234(8)
C16 0.0466(8) 0.0478(8) 0.0594(9) -0.0247(7) -0.0057(7) -0.0148(7)
C17 0.0387(7) 0.0354(7) 0.0428(7) -0.0180(6) -0.0034(6) -0.0114(5)
C18 0.0465(9) 0.0560(10) 0.0507(9) -0.0158(7) 0.0022(7) -0.0131(7)
C19 0.0413(9) 0.0752(12) 0.0798(13) -0.0310(10) 0.0089(8) -0.0161(8)
C20 0.0414(9) 0.0677(11) 0.0853(13) -0.0347(10) -0.0183(9) -0.0027(8)
C21 0.0584(10) 0.0582(10) 0.0538(10) -0.0195(8) -0.0181(8) -0.0046(8)
C22 0.0463(8) 0.0498(9) 0.0433(8) -0.0185(7) -0.0033(6) -0.0101(7)
O1 0.0446(6) 0.0440(6) 0.0656(7) -0.0217(5) -0.0190(5) -0.0052(4)
O2 0.0479(6) 0.0691(7) 0.0799(8) -0.0372(6) -0.0125(6) -0.0199(5)
O3 0.0756(8) 0.0542(7) 0.0677(8) -0.0376(6) 0.0157(6) -0.0261(6)

loop_
_atom_type_symbol
_atom_type_description
_atom_type_scat_dispersion_real
_atom_type_scat_dispersion_imag
_atom_type_scat_source
C C 0.0033 0.0016 'International Tables Vol C Tables 4.2.6.8 and 6.1.1.4'
H H 0.0000 0.0000 'International Tables Vol C Tables 4.2.6.8 and 6.1.1.4'
O O 0.0106 0.0060 'International Tables Vol C Tables 4.2.6.8 and 6.1.1.4'

loop_
_geom_angle_atom_site_label_1
_geom_angle_atom_site_label_2
_geom_angle_atom_site_label_3
_geom_angle
O2 C1 O1 117.60(12)
O2 C1 C2 124.83(14)
O1 C1 C2 117.56(12)
C3 C2 C1 121.74(13)
C3 C2 C10 123.60(12)
C1 C2 C10 114.66(12)
C2 C3 C4 118.65(12)
C2 C3 C17 122.27(12)
C4 C3 C17 119.03(11)
C5 C4 C9 117.00(12)
C5 C4 C3 118.75(12)
C9 C4 C3 123.95(12)
C6 C5 O1 116.88(12)
C6 C5 C4 122.32(14)
O1 C5 C4 120.78(12)
C7 C6 C5 118.93(14)
C7 C6 H6 120.5
C5 C6 H6 120.5
C6 C7 C8 120.54(14)
C6 C7 H7 119.7
C8 C7 H7 119.7
C9 C8 C7 120.15(14)
C9 C8 H8 119.9
C7 C8 H8 119.9
C8 C9 C4 121.05(13)
C8 C9 H9 119.5
C4 C9 H9 119.5
O3 C10 C11 122.62(13)
O3 C10 C2 120.12(14)
C11 C10 C2 117.26(12)
C16 C11 C12 118.71(14)
C16 C11 C10 119.79(13)
C12 C11 C10 121.49(13)
C13 C12 C11 120.47(15)
C13 C12 H12 119.8
C11 C12 H12 119.8
C14 C13 C12 120.06(16)
C14 C13 H13 120.0
C12 C13 H13 120.0
C13 C14 C15 120.22(17)
C13 C14 H14 119.9
C15 C14 H14 119.9
C16 C15 C14 119.93(16)
C16 C15 H15 120.0
C14 C15 H15 120.0
C15 C16 C11 120.62(15)
C15 C16 H16 119.7
C11 C16 H16 119.7
C22 C17 C18 118.98(13)
C22 C17 C3 121.59(12)
C18 C17 C3 119.42(12)
C19 C18 C17 120.49(15)
C19 C18 H18 119.8
C17 C18 H18 119.8
C18 C19 C20 120.01(16)
C18 C19 H19 120.0
C20 C19 H19 120.0
C21 C20 C19 119.86(15)
C21 C20 H20 120.1
C19 C20 H20 120.1
C20 C21 C22 120.49(16)
C20 C21 H21 119.8
C22 C21 H21 119.8
C17 C22 C21 120.17(14)
C17 C22 H22 119.9
C21 C22 H22 119.9
C1 O1 C5 121.80(11)

loop_
_geom_bond_atom_site_label_1
_geom_bond_atom_site_label_2
_geom_bond_distance
C1 O2 1.2019(17)
C1 O1 1.3652(18)
C1 C2 1.454(2)
C2 C3 1.3479(19)
C2 C10 1.5068(19)
C3 C4 1.4500(18)
C3 C17 1.4890(18)
C4 C5 1.3923(19)
C4 C9 1.3999(19)
C5 C6 1.375(2)
C5 O1 1.3773(17)
C6 C7 1.371(2)
C6 H6 0.9300
C7 C8 1.381(2)
C7 H7 0.9300
C8 C9 1.367(2)
C8 H8 0.9300
C9 H9 0.9300
C10 O3 1.2098(17)
C10 C11 1.483(2)
C11 C16 1.386(2)
C11 C12 1.392(2)
C12 C13 1.377(2)
C12 H12 0.9300
C13 C14 1.372(3)
C13 H13 0.9300
C14 C15 1.379(2)
C14 H14 0.9300
C15 C16 1.376(2)
C15 H15 0.9300
C16 H16 0.9300
C17 C22 1.3769(19)
C17 C18 1.381(2)
C18 C19 1.372(2)
C18 H18 0.9300
C19 C20 1.376(2)
C19 H19 0.9300
C20 C21 1.359(2)
C20 H20 0.9300
C21 C22 1.379(2)
C21 H21 0.9300
C22 H22 0.9300
